data_1560350
loop_
_publ_author_name
'Smith Pellizzeri, Tiffany M.'
'McMillen, Colin D.'
'Pellizzeri, Steven'
'Wen, Yimei'
'Getman, Rachel B.'
'Chumanov, George'
'Kolis, Joseph W.'

_publ_section_title
;
 Strontium manganese vanadates from hydrothermal brines: Synthesis and
 structure of Sr2Mn2(V3O10)(VO4), Sr3Mn(V2O7)2, and Sr2Mn(VO4)2(OH)
;
_journal_name_full 'Journal of Solid State Chemistry'
_journal_page_first 225
_journal_page_last 233
_journal_paper_doi 10.1016/j.jssc.2017.07.008
_journal_volume 255
_journal_year 2017
_chemical_formula_moiety 'Mn2 O14 V4,  2(Sr)'
_chemical_formula_sum 'Mn2 O14 Sr2 V4'
_chemical_formula_weight 712.88
_space_group_crystal_system monoclinic
_space_group_IT_number 14
_space_group_name_Hall '-P 2ybc'
_space_group_name_H-M_alt 'P 1 21/c 1'
_atom_sites_solution_hydrogens .
_atom_sites_solution_primary dual
_atom_sites_solution_secondary difmap
_cell_angle_alpha 90
_cell_angle_beta 96.74(3)
_cell_angle_gamma 90
_cell_formula_units_Z 4
_cell_length_a 6.8773(14)
_cell_length_b 15.061(3)
_cell_length_c 11.609(2)
_cell_measurement_reflns_used 5803
_cell_measurement_temperature 298(2)
_cell_measurement_theta_max 26.7006
_cell_measurement_theta_min 2.7049
_cell_volume 1194.1(4)
_computing_cell_refinement 'CrystalClear (Rigaku/MSC, 2006)'
_computing_data_collection 'CrystalClear (Rigaku/MSC, 2006)'
_computing_data_reduction 'CrystalClear (Rigaku/MSC, 2006)'
_computing_molecular_graphics 'DIAMOND (Bradenburg, 1999)'
_computing_publication_material 'Bruker SHELXTL'
_computing_structure_refinement 'SHELXL-2014 (Sheldrick 2014)'
_computing_structure_solution 'SHELXT-2014 (Sheldrick 2014)'
_diffrn_ambient_temperature 298(2)
_diffrn_detector_area_resol_mean 14.9365
_diffrn_measured_fraction_theta_full 0.998
_diffrn_measured_fraction_theta_max 0.993
_diffrn_measurement_device_type 'Mercury (2x2 bin mode)'
_diffrn_measurement_method '/w scans'
_diffrn_radiation_type MoK\a
_diffrn_radiation_wavelength 0.71073
_diffrn_reflns_av_R_equivalents 0.0586
_diffrn_reflns_av_unetI/netI 0.0452
_diffrn_reflns_Laue_measured_fraction_full 0.998
_diffrn_reflns_Laue_measured_fraction_max 0.993
_diffrn_reflns_limit_h_max 8
_diffrn_reflns_limit_h_min -8
_diffrn_reflns_limit_k_max 18
_diffrn_reflns_limit_k_min -19
_diffrn_reflns_limit_l_max 13
_diffrn_reflns_limit_l_min -14
_diffrn_reflns_number 11476
_diffrn_reflns_point_group_measured_fraction_full 0.998
_diffrn_reflns_point_group_measured_fraction_max 0.993
_diffrn_reflns_theta_full 25.242
_diffrn_reflns_theta_max 26.678
_diffrn_reflns_theta_min 2.705
_diffrn_source 'sealed tube'
_exptl_absorpt_coefficient_mu 13.967
_exptl_absorpt_correction_T_max 1.0000
_exptl_absorpt_correction_T_min 0.7811
_exptl_absorpt_correction_type multi-scan
_exptl_absorpt_process_details 'REQAB,RIGAKU/MSC,The Woodlands,TX,USA,1999.'
_exptl_crystal_colour 'dark red'
_exptl_crystal_density_diffrn 3.965
_exptl_crystal_density_method 'not measured'
_exptl_crystal_description block
_exptl_crystal_F_000 1320
_exptl_crystal_size_max 0.140
_exptl_crystal_size_mid 0.080
_exptl_crystal_size_min 0.040
_exptl_transmission_factor_max 1.00
_exptl_transmission_factor_min 0.7811
_refine_diff_density_max 0.788
_refine_diff_density_min -1.055
_refine_diff_density_rms 0.213
_refine_ls_extinction_coef 0.0008(2)
_refine_ls_extinction_expression Fc^*^=kFc[1+0.001xFc^2^\l^3^/sin(2\q)]^-1/4^
_refine_ls_extinction_method 'SHELXL-2014/7 (Sheldrick 2014'
_refine_ls_goodness_of_fit_ref 1.137
_refine_ls_hydrogen_treatment undef
_refine_ls_matrix_type full
_refine_ls_number_parameters 200
_refine_ls_number_reflns 2501
_refine_ls_number_restraints 0
_refine_ls_restrained_S_all 1.137
_refine_ls_R_factor_all 0.0529
_refine_ls_R_factor_gt 0.0391
_refine_ls_shift/su_max 0.001
_refine_ls_shift/su_mean 0.000
_refine_ls_structure_factor_coef Fsqd
_refine_ls_weighting_details 'w=1/[\s^2^(Fo^2^)+(0.0378P)^2^+1.0941P] where P=(Fo^2^+2Fc^2^)/3'
_refine_ls_weighting_scheme calc
_refine_ls_wR_factor_gt 0.0828
_refine_ls_wR_factor_ref 0.0896
_reflns_Friedel_coverage 0.000
_reflns_Friedel_fraction_full .
_reflns_Friedel_fraction_max .
_reflns_number_gt 2061
_reflns_number_total 2501
_reflns_threshold_expression 'I > 2\s(I)'
_cod_data_source_file 1-CIF.cif
_cod_data_source_block P21c
_cod_original_sg_symbol_H-M 'P 21/c'
_cod_database_code 1560350
_shelx_space_group_comment
;
The symmetry employed for this shelxl refinement is uniquely defined
by the following loop, which should always be used as a source of
symmetry information in preference to the above space-group names.
They are only intended as comments.
;
_shelx_estimated_absorpt_t_min 0.245
_shelx_estimated_absorpt_t_max 0.605

loop_
_space_group_symop_operation_xyz
'x, y, z'
'-x, y+1/2, -z+1/2'
'-x, -y, -z'
'x, -y-1/2, z-1/2'

loop_
_atom_site_label
_atom_site_type_symbol
_atom_site_fract_x
_atom_site_fract_y
_atom_site_fract_z
_atom_site_U_iso_or_equiv
_atom_site_adp_type
_atom_site_occupancy
_atom_site_site_symmetry_order
_atom_site_calc_flag
_atom_site_refinement_flags_posn
_atom_site_refinement_flags_adp
_atom_site_refinement_flags_occupancy
_atom_site_disorder_assembly
_atom_site_disorder_group
Sr1 Sr 0.11081(9) 0.50997(4) 0.73245(5) 0.01608(17) Uani 1 1 d . . . . .
Sr2 Sr 0.34005(9) 0.61940(4) 0.45370(5) 0.01640(17) Uani 1 1 d . . . . .
Mn1 Mn 0.37679(15) 0.32543(6) 0.93761(8) 0.0137(2) Uani 1 1 d . . . . .
Mn2 Mn -0.00737(14) 0.74940(6) 0.74129(8) 0.0136(2) Uani 1 1 d . . . . .
V1 V 0.48755(16) 0.69573(7) 0.76879(9) 0.0123(2) Uani 1 1 d . . . . .
V2 V -0.37338(16) 0.50745(7) 0.84990(9) 0.0131(2) Uani 1 1 d . . . . .
V3 V 0.11182(16) 0.63745(7) 1.00599(9) 0.0115(2) Uani 1 1 d . . . . .
V4 V 0.16257(16) 0.36733(7) 0.51973(9) 0.0116(2) Uani 1 1 d . . . . .
O1 O -0.4269(7) 0.6195(3) 0.8909(4) 0.0152(9) Uani 1 1 d . . . . .
O2 O -0.2166(7) 0.4720(3) 0.9722(4) 0.0200(10) Uani 1 1 d . . . . .
O3 O 0.3031(7) 0.7661(3) 0.7887(4) 0.0155(9) Uani 1 1 d . . . . .
O4 O 0.3956(7) 0.6176(3) 0.6764(4) 0.0210(10) Uani 1 1 d . . . . .
O5 O 0.6757(6) 0.7494(3) 0.7149(4) 0.0137(9) Uani 1 1 d . . . . .
O6 O -0.5747(7) 0.4443(3) 0.8400(4) 0.0192(10) Uani 1 1 d . . . . .
O7 O -0.2611(7) 0.4912(3) 0.7335(4) 0.0182(10) Uani 1 1 d . . . . .
O8 O 0.2963(7) 0.7092(3) 1.0331(4) 0.0176(10) Uani 1 1 d . . . . .
O9 O 0.0189(7) 0.6411(3) 0.8649(4) 0.0154(9) Uani 1 1 d . . . . .
O10 O -0.0617(7) 0.6532(3) 1.1001(4) 0.0153(9) Uani 1 1 d . . . . .
O11 O 0.2714(8) 0.4676(3) 0.5364(4) 0.0209(11) Uani 1 1 d . . . . .
O12 O 0.0144(7) 0.3582(3) 0.3924(4) 0.0153(9) Uani 1 1 d . . . . .
O13 O 0.0185(7) 0.3607(3) 0.6330(4) 0.0145(9) Uani 1 1 d . . . . .
O14 O 0.3478(7) 0.2908(3) 0.5338(4) 0.0165(10) Uani 1 1 d . . . . .

loop_
_atom_site_aniso_label
_atom_site_aniso_U_11
_atom_site_aniso_U_22
_atom_site_aniso_U_33
_atom_site_aniso_U_23
_atom_site_aniso_U_13
_atom_site_aniso_U_12
Sr1 0.0144(3) 0.0151(3) 0.0185(3) -0.0027(2) 0.0010(2) 0.0004(2)
Sr2 0.0159(3) 0.0152(3) 0.0172(3) 0.0036(2) -0.0016(2) -0.0029(2)
Mn1 0.0158(5) 0.0132(5) 0.0119(5) 0.0001(3) 0.0015(4) -0.0010(4)
Mn2 0.0133(5) 0.0136(5) 0.0136(5) 0.0012(3) 0.0002(4) 0.0008(4)
V1 0.0122(5) 0.0115(5) 0.0134(5) 0.0017(4) 0.0022(4) 0.0002(4)
V2 0.0125(6) 0.0114(5) 0.0158(5) -0.0007(4) 0.0030(4) -0.0001(4)
V3 0.0116(5) 0.0125(5) 0.0107(5) -0.0006(4) 0.0020(4) 0.0005(4)
V4 0.0124(5) 0.0099(5) 0.0127(5) -0.0004(4) 0.0020(4) 0.0000(4)
O1 0.017(2) 0.015(2) 0.013(2) 0.0001(17) 0.0006(17) 0.0018(19)
O2 0.025(3) 0.017(2) 0.018(2) 0.0002(18) 0.0024(19) 0.001(2)
O3 0.011(2) 0.019(2) 0.017(2) 0.0041(18) 0.0028(17) 0.0013(18)
O4 0.021(3) 0.022(3) 0.020(3) -0.0025(19) 0.0009(19) 0.001(2)
O5 0.014(2) 0.015(2) 0.013(2) 0.0020(17) 0.0003(16) -0.0013(19)
O6 0.015(2) 0.018(2) 0.025(3) 0.0037(19) 0.0020(18) 0.000(2)
O7 0.020(3) 0.022(3) 0.014(2) -0.0014(17) 0.0048(18) -0.001(2)
O8 0.017(2) 0.017(2) 0.018(2) -0.0004(18) -0.0005(18) -0.002(2)
O9 0.015(2) 0.019(2) 0.012(2) 0.0018(17) 0.0021(17) 0.0015(19)
O10 0.014(2) 0.020(2) 0.013(2) -0.0070(17) 0.0036(17) -0.0004(19)
O11 0.032(3) 0.014(2) 0.018(2) 0.0011(18) 0.0052(19) -0.006(2)
O12 0.018(2) 0.015(2) 0.012(2) -0.0019(16) -0.0002(17) 0.0033(19)
O13 0.016(2) 0.015(2) 0.013(2) 0.0023(17) 0.0023(17) 0.0009(19)
O14 0.014(2) 0.017(2) 0.018(2) -0.0007(18) 0.0018(18) 0.0004(19)

loop_
_atom_type_symbol
_atom_type_description
_atom_type_scat_dispersion_real
_atom_type_scat_dispersion_imag
_atom_type_scat_source
O O 0.0106 0.0060 'International Tables Vol C Tables 4.2.6.8 and 6.1.1.4'
V V 0.3005 0.5294 'International Tables Vol C Tables 4.2.6.8 and 6.1.1.4'
Mn Mn 0.3368 0.7283 'International Tables Vol C Tables 4.2.6.8 and 6.1.1.4'
Sr Sr -1.5307 3.2498 'International Tables Vol C Tables 4.2.6.8 and 6.1.1.4'

loop_
_geom_angle_atom_site_label_1
_geom_angle_atom_site_label_2
_geom_angle_atom_site_label_3
_geom_angle
_geom_angle_site_symmetry_1
_geom_angle_site_symmetry_3
O12 Sr1 O6 141.87(15) 3_566 1_655
O12 Sr1 O13 112.13(14) 3_566 .
O6 Sr1 O13 91.79(15) 1_655 .
O12 Sr1 O7 79.56(15) 3_566 .
O6 Sr1 O7 137.44(15) 1_655 .
O13 Sr1 O7 73.33(15) . .
O12 Sr1 O9 70.02(14) 3_566 .
O6 Sr1 O9 104.60(14) 1_655 .
O13 Sr1 O9 148.92(15) . .
O7 Sr1 O9 76.82(15) . .
O12 Sr1 O4 66.32(15) 3_566 .
O6 Sr1 O4 75.70(15) 1_655 .
O13 Sr1 O4 124.64(15) . .
O7 Sr1 O4 145.29(15) . .
O9 Sr1 O4 85.43(15) . .
O12 Sr1 O11 81.38(15) 3_566 .
O6 Sr1 O11 85.12(15) 1_655 .
O13 Sr1 O11 61.49(14) . .
O7 Sr1 O11 118.66(15) . .
O9 Sr1 O11 144.67(14) . .
O4 Sr1 O11 63.80(15) . .
O12 Sr1 O10 153.91(14) 3_566 3_567
O6 Sr1 O10 63.13(14) 1_655 3_567
O13 Sr1 O10 63.90(12) . 3_567
O7 Sr1 O10 74.63(14) . 3_567
O9 Sr1 O10 99.99(13) . 3_567
O4 Sr1 O10 138.57(14) . 3_567
O11 Sr1 O10 114.43(13) . 3_567
O12 Sr1 V4 98.03(10) 3_566 .
O6 Sr1 V4 87.41(11) 1_655 .
O13 Sr1 V4 31.13(10) . .
O7 Sr1 V4 97.23(11) . .
O9 Sr1 V4 167.30(10) . .
O4 Sr1 V4 93.75(11) . .
O11 Sr1 V4 30.37(10) . .
O10 Sr1 V4 89.02(8) 3_567 .
O12 Sr1 V2 118.01(11) 3_566 1_655
O6 Sr1 V2 24.04(11) 1_655 1_655
O13 Sr1 V2 109.67(10) . 1_655
O7 Sr1 V2 156.92(10) . 1_655
O9 Sr1 V2 94.56(10) . 1_655
O4 Sr1 V2 52.48(10) . 1_655
O11 Sr1 V2 80.66(11) . 1_655
O10 Sr1 V2 86.09(9) 3_567 1_655
V4 Sr1 V2 94.97(4) . 1_655
O12 Sr1 Mn2 36.45(10) 3_566 .
O6 Sr1 Mn2 122.51(11) 1_655 .
O13 Sr1 Mn2 145.14(10) . .
O7 Sr1 Mn2 83.42(11) . .
O9 Sr1 Mn2 35.11(10) . .
O4 Sr1 Mn2 65.58(11) . .
O11 Sr1 Mn2 111.33(10) . .
O10 Sr1 Mn2 134.24(8) 3_567 .
V4 Sr1 Mn2 133.91(3) . .
V2 Sr1 Mn2 101.94(3) 1_655 .
O12 Sr1 V3 92.87(10) 3_566 .
O6 Sr1 V3 82.31(11) 1_655 .
O13 Sr1 V3 144.28(10) . .
O7 Sr1 V3 87.40(11) . .
O9 Sr1 V3 23.91(9) . .
O4 Sr1 V3 88.10(10) . .
O11 Sr1 V3 151.33(11) . .
O10 Sr1 V3 82.32(8) 3_567 .
V4 Sr1 V3 168.76(3) . .
V2 Sr1 V3 77.38(4) 1_655 .
Mn2 Sr1 V3 56.65(2) . .
O14 Sr2 O11 130.77(16) 3_666 .
O14 Sr2 O3 72.08(14) 3_666 4_575
O11 Sr2 O3 151.43(15) . 4_575
O14 Sr2 O4 85.57(15) 3_666 .
O11 Sr2 O4 67.87(15) . .
O3 Sr2 O4 138.39(15) 4_575 .
O14 Sr2 O13 136.88(15) 3_666 3_566
O11 Sr2 O13 92.32(16) . 3_566
O3 Sr2 O13 67.86(15) 4_575 3_566
O4 Sr2 O13 114.71(15) . 3_566
O14 Sr2 O7 117.30(15) 3_666 3_566
O11 Sr2 O7 74.04(14) . 3_566
O3 Sr2 O7 79.85(14) 4_575 3_566
O4 Sr2 O7 141.61(15) . 3_566
O13 Sr2 O7 70.64(14) 3_566 3_566
O14 Sr2 O8 66.84(15) 3_666 4_575
O11 Sr2 O8 132.82(15) . 4_575
O3 Sr2 O8 67.48(14) 4_575 4_575
O4 Sr2 O8 71.58(14) . 4_575
O13 Sr2 O8 83.40(14) 3_566 4_575
O7 Sr2 O8 144.19(13) 3_566 4_575
O14 Sr2 O11 58.60(14) 3_666 3_666
O11 Sr2 O11 78.15(17) . 3_666
O3 Sr2 O11 109.60(14) 4_575 3_666
O4 Sr2 O11 85.96(15) . 3_666
O13 Sr2 O11 152.31(14) 3_566 3_666
O7 Sr2 O11 81.72(14) 3_566 3_666
O8 Sr2 O11 122.11(14) 4_575 3_666
O14 Sr2 O12 127.47(13) 3_666 3_566
O11 Sr2 O12 72.38(14) . 3_566
O3 Sr2 O12 109.28(13) 4_575 3_566
O4 Sr2 O12 58.19(14) . 3_566
O13 Sr2 O12 56.52(13) 3_566 3_566
O7 Sr2 O12 114.40(13) 3_566 3_566
O8 Sr2 O12 66.24(13) 4_575 3_566
O11 Sr2 O12 139.95(12) 3_666 3_566
O14 Sr2 V4 29.02(11) 3_666 3_666
O11 Sr2 V4 104.33(12) . 3_666
O3 Sr2 V4 92.21(11) 4_575 3_666
O4 Sr2 V4 83.13(12) . 3_666
O13 Sr2 V4 159.50(10) 3_566 3_666
O7 Sr2 V4 102.18(11) 3_566 3_666
O8 Sr2 V4 93.57(10) 4_575 3_666
O11 Sr2 V4 29.71(9) 3_666 3_666
O12 Sr2 V4 139.93(8) 3_566 3_666
O14 Sr2 V4 143.40(11) 3_666 3_566
O11 Sr2 V4 77.87(12) . 3_566
O3 Sr2 V4 90.87(11) 4_575 3_566
O4 Sr2 V4 86.78(12) . 3_566
O13 Sr2 V4 28.18(10) 3_566 3_566
O7 Sr2 V4 89.93(11) 3_566 3_566
O8 Sr2 V4 76.78(10) 4_575 3_566
O11 Sr2 V4 155.95(10) 3_666 3_566
O12 Sr2 V4 28.86(8) 3_566 3_566
V4 Sr2 V4 167.86(4) 3_666 3_566
O14 Sr2 V1 49.21(10) 3_666 4_575
O11 Sr2 V1 164.38(11) . 4_575
O3 Sr2 V1 22.88(10) 4_575 4_575
O4 Sr2 V1 124.67(12) . 4_575
O13 Sr2 V1 90.05(10) 3_566 4_575
O7 Sr2 V1 92.25(10) 3_566 4_575
O8 Sr2 V1 62.80(10) 4_575 4_575
O11 Sr2 V1 92.73(10) 3_666 4_575
O12 Sr2 V1 121.24(9) 3_566 4_575
V4 Sr2 V1 70.72(3) 3_666 4_575
V4 Sr2 V1 110.19(3) 3_566 4_575
O14 Mn1 O5 88.65(18) 4_566 2_646
O14 Mn1 O1 81.02(17) 4_566 3_567
O5 Mn1 O1 169.65(18) 2_646 3_567
O14 Mn1 O6 176.61(19) 4_566 1_655
O5 Mn1 O6 91.79(18) 2_646 1_655
O1 Mn1 O6 98.50(18) 3_567 1_655
O14 Mn1 O10 94.33(18) 4_566 3_567
O5 Mn1 O10 80.97(17) 2_646 3_567
O1 Mn1 O10 100.17(17) 3_567 3_567
O6 Mn1 O10 89.06(18) 1_655 3_567
O14 Mn1 O8 83.33(18) 4_566 3_667
O5 Mn1 O8 93.98(17) 2_646 3_667
O1 Mn1 O8 84.41(18) 3_567 3_667
O6 Mn1 O8 93.29(18) 1_655 3_667
O10 Mn1 O8 174.51(17) 3_567 3_667
O14 Mn1 Sr2 38.65(13) 4_566 2_646
O5 Mn1 Sr2 82.29(12) 2_646 2_646
O1 Mn1 Sr2 89.28(12) 3_567 2_646
O6 Mn1 Sr2 138.12(14) 1_655 2_646
O10 Mn1 Sr2 130.15(13) 3_567 2_646
O8 Mn1 Sr2 46.34(12) 3_667 2_646
O14 Mn1 Sr1 146.98(13) 4_566 .
O5 Mn1 Sr1 81.62(12) 2_646 .
O1 Mn1 Sr1 107.38(12) 3_567 .
O6 Mn1 Sr1 36.36(13) 1_655 .
O10 Mn1 Sr1 53.08(13) 3_567 .
O8 Mn1 Sr1 128.59(12) 3_667 .
Sr2 Mn1 Sr1 162.61(3) 2_646 .
O3 Mn2 O5 170.52(17) . 1_455
O3 Mn2 O9 85.16(17) . .
O5 Mn2 O9 95.62(17) 1_455 .
O3 Mn2 O10 100.91(17) . 4_575
O5 Mn2 O10 79.30(17) 1_455 4_575
O9 Mn2 O10 171.85(17) . 4_575
O3 Mn2 O13 81.63(18) . 2_556
O5 Mn2 O13 88.91(17) 1_455 2_556
O9 Mn2 O13 98.03(17) . 2_556
O10 Mn2 O13 88.30(17) 4_575 2_556
O3 Mn2 O12 101.60(18) . 3_566
O5 Mn2 O12 87.87(17) 1_455 3_566
O9 Mn2 O12 84.66(17) . 3_566
O10 Mn2 O12 88.77(17) 4_575 3_566
O13 Mn2 O12 176.00(17) 2_556 3_566
O3 Mn2 Sr1 84.63(13) . .
O5 Mn2 Sr1 102.53(12) 1_455 .
O9 Mn2 Sr1 44.18(12) . .
O10 Mn2 Sr1 130.40(13) 4_575 .
O13 Mn2 Sr1 140.84(12) 2_556 .
O12 Mn2 Sr1 42.50(11) 3_566 .
O3 Mn2 Sr2 40.72(12) . 4_576
O5 Mn2 Sr2 129.81(12) 1_455 4_576
O9 Mn2 Sr2 87.98(12) . 4_576
O10 Mn2 Sr2 100.17(13) 4_575 4_576
O13 Mn2 Sr2 41.26(12) 2_556 4_576
O12 Mn2 Sr2 142.18(13) 3_566 4_576
Sr1 Mn2 Sr2 113.77(3) . 4_576
O3 Mn2 Sr1 92.63(13) . 2_556
O5 Mn2 Sr1 79.96(12) 1_455 2_556
O9 Mn2 Sr1 133.57(12) . 2_556
O10 Mn2 Sr1 52.20(12) 4_575 2_556
O13 Mn2 Sr1 36.26(11) 2_556 2_556
O12 Mn2 Sr1 140.52(12) 3_566 2_556
Sr1 Mn2 Sr1 176.54(3) . 2_556
Sr2 Mn2 Sr1 62.80(2) 4_576 2_556
O4 V1 O3 107.3(2) . .
O4 V1 O5 110.2(2) . .
O3 V1 O5 111.5(2) . .
O4 V1 O1 96.7(2) . 1_655
O3 V1 O1 117.2(2) . 1_655
O5 V1 O1 112.7(2) . 1_655
O4 V1 V2 68.30(17) . 1_655
O3 V1 V2 137.83(16) . 1_655
O5 V1 V2 108.93(16) . 1_655
O1 V1 V2 31.61(14) 1_655 1_655
O4 V1 Sr2 142.17(18) . 4_576
O3 V1 Sr2 36.24(15) . 4_576
O5 V1 Sr2 97.26(16) . 4_576
O1 V1 Sr2 96.03(14) 1_655 4_576
V2 V1 Sr2 127.06(4) 1_655 4_576
O4 V1 Sr1 37.53(18) . .
O3 V1 Sr1 87.93(16) . .
O5 V1 Sr1 147.62(15) . .
O1 V1 Sr1 77.37(15) 1_655 .
V2 V1 Sr1 62.81(3) 1_655 .
Sr2 V1 Sr1 112.67(4) 4_576 .
O4 V1 Sr2 30.75(17) . .
O3 V1 Sr2 101.46(15) . .
O5 V1 Sr2 85.42(14) . .
O1 V1 Sr2 124.19(14) 1_655 .
V2 V1 Sr2 93.02(4) 1_655 .
Sr2 V1 Sr2 135.24(3) 4_576 .
Sr1 V1 Sr2 64.87(3) . .
O7 V2 O6 108.8(2) . .
O7 V2 O2 108.3(2) . .
O6 V2 O2 107.8(2) . .
O7 V2 O1 119.0(2) . .
O6 V2 O1 110.9(2) . .
O2 V2 O1 101.3(2) . .
O7 V2 V1 92.54(17) . 1_455
O6 V2 V1 105.99(17) . 1_455
O2 V2 V1 131.25(17) . 1_455
O1 V2 V1 32.83(14) . 1_455
O7 V2 Sr1 102.92(17) . 1_455
O6 V2 Sr1 38.68(16) . 1_455
O2 V2 Sr1 141.32(18) . 1_455
O1 V2 Sr1 82.49(15) . 1_455
V1 V2 Sr1 68.01(3) 1_455 1_455
O7 V2 Sr1 35.11(17) . .
O6 V2 Sr1 138.19(17) . .
O2 V2 Sr1 79.05(17) . .
O1 V2 Sr1 107.73(16) . .
V1 V2 Sr1 97.81(4) 1_455 .
Sr1 V2 Sr1 136.99(4) 1_455 .
O8 V3 O9 110.8(2) . .
O8 V3 O10 111.0(2) . .
O9 V3 O10 113.5(2) . .
O8 V3 O2 106.4(2) . 3_567
O9 V3 O2 105.4(2) . 3_567
O10 V3 O2 109.3(2) . 3_567
O8 V3 Sr1 114.93(17) . .
O9 V3 Sr1 39.06(16) . .
O10 V3 Sr1 132.92(15) . .
O2 V3 Sr1 66.93(15) 3_567 .
O11 V4 O12 112.6(2) . .
O11 V4 O14 106.1(2) . .
O12 V4 O14 113.1(2) . .
O11 V4 O13 104.4(2) . .
O12 V4 O13 108.4(2) . .
O14 V4 O13 111.9(2) . .
O11 V4 Sr1 54.61(17) . .
O12 V4 Sr1 126.36(16) . .
O14 V4 Sr1 120.53(15) . .
O13 V4 Sr1 49.85(15) . .
O11 V4 Sr2 60.62(18) . 3_666
O12 V4 Sr2 125.23(17) . 3_666
O14 V4 Sr2 45.75(16) . 3_666
O13 V4 Sr2 126.18(15) . 3_666
Sr1 V4 Sr2 95.10(4) . 3_666
O11 V4 Sr2 111.54(19) . 3_566
O12 V4 Sr2 65.50(17) . 3_566
O14 V4 Sr2 139.39(17) . 3_566
O13 V4 Sr2 44.20(15) . 3_566
Sr1 V4 Sr2 72.88(3) . 3_566
Sr2 V4 Sr2 167.86(4) 3_666 3_566
O11 V4 Sr1 79.88(17) . 3_566
O12 V4 Sr1 34.02(16) . 3_566
O14 V4 Sr1 134.55(15) . 3_566
O13 V4 Sr1 109.78(15) . 3_566
Sr1 V4 Sr1 99.95(3) . 3_566
Sr2 V4 Sr1 116.46(4) 3_666 3_566
Sr2 V4 Sr1 68.55(3) 3_566 3_566
V2 O1 V1 115.6(2) . 1_455
V2 O1 Mn1 126.2(2) . 3_567
V1 O1 Mn1 118.0(2) 1_455 3_567
V2 O2 V3 125.9(3) . 3_567
V1 O3 Mn2 129.0(3) . .
V1 O3 Sr2 120.9(2) . 4_576
Mn2 O3 Sr2 106.07(19) . 4_576
V1 O4 Sr2 129.9(3) . .
V1 O4 Sr1 120.2(2) . .
Sr2 O4 Sr1 102.95(16) . .
V1 O5 Mn1 120.2(2) . 2_656
V1 O5 Mn2 138.0(2) . 1_655
Mn1 O5 Mn2 100.92(19) 2_656 1_655
V2 O6 Mn1 127.7(2) . 1_455
V2 O6 Sr1 117.3(2) . 1_455
Mn1 O6 Sr1 113.6(2) 1_455 1_455
V2 O7 Sr1 123.2(2) . .
V2 O7 Sr2 132.1(2) . 3_566
Sr1 O7 Sr2 99.63(16) . 3_566
V3 O8 Mn1 126.2(3) . 3_667
V3 O8 Sr2 130.6(2) . 4_576
Mn1 O8 Sr2 96.82(17) 3_667 4_576
V3 O9 Mn2 131.3(3) . .
V3 O9 Sr1 117.0(2) . .
Mn2 O9 Sr1 100.71(16) . .
V3 O10 Mn1 129.5(2) . 3_567
V3 O10 Mn2 119.6(2) . 4_576
Mn1 O10 Mn2 97.43(18) 3_567 4_576
V3 O10 Sr1 114.3(2) . 3_567
Mn1 O10 Sr1 93.58(16) 3_567 3_567
Mn2 O10 Sr1 94.65(15) 4_576 3_567
V4 O11 Sr2 149.4(3) . .
V4 O11 Sr1 95.0(2) . .
Sr2 O11 Sr1 102.51(17) . .
V4 O11 Sr2 89.7(2) . 3_666
Sr2 O11 Sr2 101.86(17) . 3_666
Sr1 O11 Sr2 121.58(17) . 3_666
V4 O12 Mn2 128.5(2) . 3_566
V4 O12 Sr1 124.0(2) . 3_566
Mn2 O12 Sr1 101.05(16) 3_566 3_566
V4 O12 Sr2 85.64(17) . 3_566
Mn2 O12 Sr2 120.42(18) 3_566 3_566
Sr1 O12 Sr2 90.39(13) 3_566 3_566
V4 O13 Mn2 127.2(2) . 2_546
V4 O13 Sr2 107.63(19) . 3_566
Mn2 O13 Sr2 103.82(18) 2_546 3_566
V4 O13 Sr1 99.0(2) . .
Mn2 O13 Sr1 112.89(17) 2_546 .
Sr2 O13 Sr1 104.42(16) 3_566 .
V4 O14 Mn1 128.9(2) . 4_565
V4 O14 Sr2 105.2(2) . 3_666
Mn1 O14 Sr2 110.11(19) 4_565 3_666

loop_
_geom_bond_atom_site_label_1
_geom_bond_atom_site_label_2
_geom_bond_distance
_geom_bond_site_symmetry_2
Sr1 O12 2.547(4) 3_566
Sr1 O6 2.565(5) 1_655
Sr1 O13 2.572(5) .
Sr1 O7 2.575(5) .
Sr1 O9 2.625(5) .
Sr1 O4 2.681(5) .
Sr1 O11 2.720(5) .
Sr1 O10 3.176(5) 3_567
Sr1 V4 3.3235(13) .
Sr1 V2 3.6480(16) 1_655
Sr1 Mn2 3.7007(14) .
Sr1 V3 3.7102(13) .
Sr2 O14 2.527(5) 3_666
Sr2 O11 2.545(5) .
Sr2 O3 2.568(5) 4_575
Sr2 O4 2.568(5) .
Sr2 O13 2.569(5) 3_566
Sr2 O7 2.742(5) 3_566
Sr2 O8 2.769(5) 4_575
Sr2 O11 2.966(5) 3_666
Sr2 O12 3.205(5) 3_566
Sr2 V4 3.4041(15) 3_666
Sr2 V4 3.5120(15) 3_566
Sr2 V1 3.7284(14) 4_575
Mn1 O14 2.098(5) 4_566
Mn1 O5 2.104(4) 2_646
Mn1 O1 2.147(4) 3_567
Mn1 O6 2.166(5) 1_655
Mn1 O10 2.183(5) 3_567
Mn1 O8 2.294(5) 3_667
Mn1 Sr2 3.7995(13) 2_646
Mn2 O3 2.156(5) .
Mn2 O5 2.165(5) 1_455
Mn2 O9 2.166(5) .
Mn2 O10 2.198(4) 4_575
Mn2 O13 2.230(4) 2_556
Mn2 O12 2.240(4) 3_566
Mn2 Sr2 3.7829(14) 4_576
Mn2 Sr1 4.0063(14) 2_556
V1 O4 1.666(5) .
V1 O3 1.689(5) .
V1 O5 1.706(5) .
V1 O1 1.865(4) 1_655
V1 V2 3.1035(16) 1_655
V1 Sr2 3.7284(14) 4_576
V2 O7 1.651(5) .
V2 O6 1.672(5) .
V2 O2 1.762(5) .
V2 O1 1.803(5) .
V2 V1 3.1035(16) 1_455
V2 Sr1 3.6480(16) 1_455
V3 O8 1.669(5) .
V3 O9 1.688(4) .
V3 O10 1.727(5) .
V3 O2 1.804(5) 3_567
V4 O11 1.687(5) .
V4 O12 1.700(4) .
V4 O14 1.711(5) .
V4 O13 1.740(5) .
V4 Sr2 3.4041(15) 3_666
V4 Sr2 3.5120(15) 3_566
V4 Sr1 3.7719(15) 3_566
O1 V1 1.865(4) 1_455
O1 Mn1 2.147(4) 3_567
O2 V3 1.804(5) 3_567
O3 Sr2 2.568(5) 4_576
O5 Mn1 2.104(4) 2_656
O5 Mn2 2.165(5) 1_655
O6 Mn1 2.166(5) 1_455
O6 Sr1 2.565(5) 1_455
O7 Sr2 2.742(5) 3_566
O8 Mn1 2.294(5) 3_667
O8 Sr2 2.769(5) 4_576
O10 Mn1 2.183(5) 3_567
O10 Mn2 2.198(4) 4_576
O10 Sr1 3.176(5) 3_567
O11 Sr2 2.966(5) 3_666
O12 Mn2 2.240(4) 3_566
O12 Sr1 2.547(4) 3_566
O12 Sr2 3.205(5) 3_566
O13 Mn2 2.230(4) 2_546
O13 Sr2 2.569(5) 3_566
O14 Mn1 2.098(5) 4_565
O14 Sr2 2.527(5) 3_666
